data_2228818
loop_
_publ_author_name
'Achiwawanich, Supakit'
'Duangtongyou, Tanwawan'
'Pakawatchai, Chaveng'
'Siripaisarnpipat, Sutatip'

_publ_section_title
;
 3,8-Dimethyl-4,7-diazadeca-3,7-diene-2,9-dione dioxime
;
_journal_coeditor_code LX2184
_journal_issue 1
_journal_name_full 'Acta Crystallographica Section E'
_journal_page_first o135
_journal_paper_doi 10.1107/S1600536810051603
_journal_volume 67
_journal_year 2011
_chemical_formula_iupac 'C10 H18 N4 O2'
_chemical_formula_moiety 'C10 H18 N4 O2'
_chemical_formula_sum 'C10 H18 N4 O2'
_chemical_formula_weight 226.28
_chemical_name_common
;
3,3'-(1,2-ethanediyldinitrilo)bis(2-butanone) dioxime
;
_chemical_name_systematic
;
3,8-Dimethyl-4,7-diazadeca-3,7-diene-2,9-dione dioxime
;
_space_group_IT_number 14
_symmetry_cell_setting monoclinic
_symmetry_space_group_name_Hall '-P 2yn'
_symmetry_space_group_name_H-M 'P 1 21/n 1'
_atom_sites_solution_hydrogens difmap
_atom_sites_solution_primary direct
_atom_sites_solution_secondary difmap
_audit_creation_method SHELXL-97
_cell_angle_alpha 90.00
_cell_angle_beta 90.762(2)
_cell_angle_gamma 90.00
_cell_formula_units_Z 2
_cell_length_a 4.4128(3)
_cell_length_b 12.8534(8)
_cell_length_c 10.4860(7)
_cell_measurement_reflns_used 25
_cell_measurement_temperature 293(2)
_cell_measurement_theta_max 35
_cell_measurement_theta_min 25
_cell_volume 594.71(7)
_computing_cell_refinement 'SAINT (Bruker, 2000)'
_computing_data_collection 'SMART (Bruker, 2000)'
_computing_data_reduction 'SAINT (Bruker, 2000)'
_computing_molecular_graphics 'SHELXTL (Sheldrick, 2008)'
_computing_publication_material 'SHELXTL (Sheldrick, 2008)'
_computing_structure_refinement 'SHELXL97 (Sheldrick, 2008)'
_computing_structure_solution 'SHELXS97 (Sheldrick, 2008)'
_diffrn_ambient_temperature 293(2)
_diffrn_measured_fraction_theta_full 0.995
_diffrn_measured_fraction_theta_max 0.995
_diffrn_measurement_device_type 'Bruker SMART CCD area detector diffractometer'
_diffrn_measurement_method multi-scan
_diffrn_radiation_monochromator graphite
_diffrn_radiation_source 'fine-focus sealed tube'
_diffrn_radiation_type MoK\a
_diffrn_radiation_wavelength 0.71073
_diffrn_reflns_av_R_equivalents 0.0324
_diffrn_reflns_av_sigmaI/netI 0.0392
_diffrn_reflns_limit_h_max 5
_diffrn_reflns_limit_h_min -5
_diffrn_reflns_limit_k_max 16
_diffrn_reflns_limit_k_min -16
_diffrn_reflns_limit_l_max 7
_diffrn_reflns_limit_l_min -13
_diffrn_reflns_number 3578
_diffrn_reflns_theta_full 27.00
_diffrn_reflns_theta_max 27.00
_diffrn_reflns_theta_min 2.51
_diffrn_standards_decay_% 0
_diffrn_standards_interval_time 120
_diffrn_standards_number 3
_exptl_absorpt_coefficient_mu 0.091
_exptl_absorpt_correction_type none
_exptl_crystal_colour colorless
_exptl_crystal_density_diffrn 1.264
_exptl_crystal_density_method 'not measured'
_exptl_crystal_description needle
_exptl_crystal_F_000 244
_exptl_crystal_size_max 0.160
_exptl_crystal_size_mid 0.130
_exptl_crystal_size_min 0.115
_refine_diff_density_max 0.164
_refine_diff_density_min -0.222
_refine_ls_extinction_method none
_refine_ls_goodness_of_fit_ref 1.047
_refine_ls_hydrogen_treatment constr
_refine_ls_matrix_type full
_refine_ls_number_parameters 75
_refine_ls_number_reflns 1293
_refine_ls_number_restraints 0
_refine_ls_restrained_S_all 1.047
_refine_ls_R_factor_all 0.0706
_refine_ls_R_factor_gt 0.0485
_refine_ls_shift/su_max 0.000
_refine_ls_shift/su_mean 0.000
_refine_ls_structure_factor_coef Fsqd
_refine_ls_weighting_details 'calc w=1/[\s^2^(Fo^2^)+(0.0571P)^2^+0.1569P] where P=(Fo^2^+2Fc^2^)/3'
_refine_ls_weighting_scheme calc
_refine_ls_wR_factor_gt 0.1205
_refine_ls_wR_factor_ref 0.1316
_reflns_number_gt 939
_reflns_number_total 1293
_reflns_threshold_expression I>2sigma(I)
_cod_data_source_file lx2184.cif
_cod_data_source_block I
_cod_original_sg_symbol_Hall ' -P 2yn'
_cod_original_sg_symbol_H-M 'P 21/n'
_cod_database_code 2228818
_cod_database_fobs_code 2228818

loop_
_symmetry_equiv_pos_as_xyz
'x, y, z'
'-x+1/2, y+1/2, -z+1/2'
'-x, -y, -z'
'x-1/2, -y-1/2, z-1/2'

loop_
_atom_site_type_symbol
_atom_site_label
_atom_site_fract_x
_atom_site_fract_y
_atom_site_fract_z
_atom_site_U_iso_or_equiv
_atom_site_adp_type
_atom_site_calc_flag
_atom_site_refinement_flags
_atom_site_occupancy
_atom_site_disorder_assembly
_atom_site_disorder_group
O O1 0.8167(3) 0.17534(10) 0.32669(12) 0.0477(4) Uani d . 1 . .
H H1 0.8704 0.1661 0.4010 0.072 Uiso calc R 1 . .
N N1 0.6414(3) 0.26556(11) 0.31833(13) 0.0378(4) Uani d . 1 . .
N N2 0.2568(3) 0.40201(11) 0.07864(13) 0.0351(4) Uani d . 1 . .
C C1 0.5506(4) 0.28417(13) 0.20383(15) 0.0345(4) Uani d . 1 . .
C C2 0.3631(4) 0.37999(13) 0.19019(15) 0.0335(4) Uani d . 1 . .
C C3 0.0664(4) 0.49535(14) 0.06676(16) 0.0378(4) Uani d . 1 . .
H H3A 0.1871 0.5566 0.0861 0.045 Uiso calc R 1 . .
H H3B -0.0964 0.4918 0.1279 0.045 Uiso calc R 1 . .
C C4 0.6133(5) 0.21689(16) 0.09136(17) 0.0521(6) Uani d . 1 . .
H H4A 0.7442 0.2532 0.0340 0.078 Uiso calc R 1 . .
H H4B 0.4262 0.2003 0.0483 0.078 Uiso calc R 1 . .
H H4C 0.7100 0.1539 0.1194 0.078 Uiso calc R 1 . .
C C5 0.3088(5) 0.44515(16) 0.30710(17) 0.0478(5) Uani d . 1 . .
H H5A 0.3519 0.5167 0.2885 0.072 Uiso calc R 1 . .
H H5B 0.4387 0.4218 0.3754 0.072 Uiso calc R 1 . .
H H5C 0.1010 0.4385 0.3319 0.072 Uiso calc R 1 . .

loop_
_atom_site_aniso_label
_atom_site_aniso_U_11
_atom_site_aniso_U_22
_atom_site_aniso_U_33
_atom_site_aniso_U_12
_atom_site_aniso_U_13
_atom_site_aniso_U_23
O1 0.0611(9) 0.0471(8) 0.0345(7) 0.0125(7) -0.0118(6) 0.0046(6)
N1 0.0454(9) 0.0382(8) 0.0297(8) 0.0030(7) -0.0085(6) 0.0034(6)
N2 0.0385(8) 0.0369(8) 0.0296(7) -0.0036(6) -0.0083(6) 0.0039(6)
C1 0.0380(9) 0.0379(9) 0.0274(9) -0.0049(7) -0.0057(7) 0.0034(7)
C2 0.0367(9) 0.0367(9) 0.0271(8) -0.0049(7) -0.0057(7) 0.0022(7)
C3 0.0404(9) 0.0386(10) 0.0343(9) -0.0016(8) -0.0083(7) 0.0042(7)
C4 0.0754(15) 0.0487(12) 0.0319(10) 0.0139(10) -0.0097(9) -0.0010(8)
C5 0.0622(13) 0.0491(11) 0.0319(9) 0.0079(9) -0.0082(8) -0.0005(8)

loop_
_atom_type_symbol
_atom_type_description
_atom_type_scat_dispersion_real
_atom_type_scat_dispersion_imag
_atom_type_scat_source
C C 0.0033 0.0016 'International Tables Vol C Tables 4.2.6.8 and 6.1.1.4'
H H 0.0000 0.0000 'International Tables Vol C Tables 4.2.6.8 and 6.1.1.4'
N N 0.0061 0.0033 'International Tables Vol C Tables 4.2.6.8 and 6.1.1.4'
O O 0.0106 0.0060 'International Tables Vol C Tables 4.2.6.8 and 6.1.1.4'

loop_
_geom_angle_atom_site_label_1
_geom_angle_atom_site_label_2
_geom_angle_atom_site_label_3
_geom_angle_site_symmetry_1
_geom_angle_site_symmetry_3
_geom_angle
_geom_angle_publ_flag
N1 O1 H1 . . 109.5 ?
C1 N1 O1 . . 112.30(14) ?
C2 N2 C3 . . 117.27(15) ?
N1 C1 C2 . . 114.21(15) ?
N1 C1 C4 . . 124.96(16) ?
C2 C1 C4 . . 120.81(14) ?
N2 C2 C1 . . 117.70(15) ?
N2 C2 C5 . . 123.89(16) ?
C1 C2 C5 . . 118.41(14) ?
N2 C3 C3 . 3_565 110.88(19) ?
N2 C3 H3A . . 109.5 ?
C3 C3 H3A 3_565 . 109.5 ?
N2 C3 H3B . . 109.5 ?
C3 C3 H3B 3_565 . 109.5 ?
H3A C3 H3B . . 108.1 ?
C1 C4 H4A . . 109.5 ?
C1 C4 H4B . . 109.5 ?
H4A C4 H4B . . 109.5 ?
C1 C4 H4C . . 109.5 ?
H4A C4 H4C . . 109.5 ?
H4B C4 H4C . . 109.5 ?
C2 C5 H5A . . 109.5 ?
C2 C5 H5B . . 109.5 ?
H5A C5 H5B . . 109.5 ?
C2 C5 H5C . . 109.5 ?
H5A C5 H5C . . 109.5 ?
H5B C5 H5C . . 109.5 ?

loop_
_geom_bond_atom_site_label_1
_geom_bond_atom_site_label_2
_geom_bond_site_symmetry_2
_geom_bond_distance
_geom_bond_publ_flag
O1 N1 . 1.3959(19) ?
O1 H1 . 0.8200 ?
N1 C1 . 1.283(2) ?
N2 C2 . 1.286(2) ?
N2 C3 . 1.469(2) ?
C1 C2 . 1.490(2) ?
C1 C4 . 1.491(2) ?
C2 C5 . 1.507(2) ?
C3 C3 3_565 1.515(3) ?
C3 H3A . 0.9700 ?
C3 H3B . 0.9700 ?
C4 H4A . 0.9600 ?
C4 H4B . 0.9600 ?
C4 H4C . 0.9600 ?
C5 H5A . 0.9600 ?
C5 H5B . 0.9600 ?
C5 H5C . 0.9600 ?

loop_
_geom_hbond_atom_site_label_D
_geom_hbond_atom_site_label_H
_geom_hbond_atom_site_label_A
_geom_hbond_site_symmetry_A
_geom_hbond_distance_DH
_geom_hbond_distance_HA
_geom_hbond_distance_DA
_geom_hbond_angle_DHA
O1 H1 N2 4_666 0.82 2.12 2.8384(19) 146

loop_
_geom_torsion_atom_site_label_1
_geom_torsion_atom_site_label_2
_geom_torsion_atom_site_label_3
_geom_torsion_atom_site_label_4
_geom_torsion_site_symmetry_1
_geom_torsion_site_symmetry_2
_geom_torsion_site_symmetry_3
_geom_torsion_site_symmetry_4
_geom_torsion
_geom_torsion_publ_flag
O1 N1 C1 C2 . . . . -179.86(14) ?
O1 N1 C1 C4 . . . . 1.8(3) ?
C3 N2 C2 C1 . . . . 178.63(15) ?
C3 N2 C2 C5 . . . . -1.3(2) ?
N1 C1 C2 N2 . . . . -178.05(16) ?
C4 C1 C2 N2 . . . . 0.4(3) ?
N1 C1 C2 C5 . . . . 1.9(2) ?
C4 C1 C2 C5 . . . . -179.72(18) ?
C2 N2 C3 C3 . . . 3_565 -174.31(18) ?
